data_9010413
loop_
_publ_author_name
'Holl, C. M.'
'Smyth, J. R.'
'Jacobsen, S. D.'
'Frost, D. J.'

_publ_section_title
;Effects of hydration on the structure and compressibility of wadsleyite,
 beta-(Mg2SiO4) Locality: synthetic Sample: SS0403, 0.38 wt% H2O
;
_journal_name_full 'American Mineralogist'
_journal_page_first 598
_journal_page_last 607
_journal_paper_doi 10.2138/am.2008.2620
_journal_volume 93
_journal_year 2008
_chemical_compound_source Synthetic
_chemical_formula_sum 'H2 Mg1.961 O4.03 Si'
_chemical_name_mineral Wadsleyite
_space_group_IT_number 74
_symmetry_space_group_name_Hall '-I 2b 2'
_symmetry_space_group_name_H-M 'I m m a'
_cell_angle_alpha 90
_cell_angle_beta 90.001
_cell_angle_gamma 90
_cell_length_a 5.6951
_cell_length_b 11.4628
_cell_length_c 8.2565
_cell_volume 538.999
_database_code_amcsd 0004545
_exptl_crystal_density_diffrn 3.506
_cod_original_sg_symbol_H-M 'I 1 m m a 1'
_cod_original_formula_sum 'Mg1.961 O4.03 Si H2'
_cod_database_code 9010413

loop_
_space_group_symop_operation_xyz
x,y,z
1/2+x,1/2+y,1/2+z
x,1/2-y,z
1/2+x,-y,1/2+z
-x,1/2+y,-z
1/2-x,+y,1/2-z
-x,y,z
1/2-x,1/2+y,1/2+z
x,-y,-z
1/2+x,1/2-y,1/2-z
x,1/2+y,-z
1/2+x,+y,1/2-z
-x,1/2-y,z
1/2-x,-y,1/2+z
-x,-y,-z
1/2-x,1/2-y,1/2-z

loop_
_atom_site_aniso_label
_atom_site_aniso_U_11
_atom_site_aniso_U_22
_atom_site_aniso_U_33
_atom_site_aniso_U_12
_atom_site_aniso_U_13
_atom_site_aniso_U_23
MgM1 0.00484 0.00800 0.00676 0.00000 0.00000 0.00026
MgM2 0.00495 0.00500 0.00544 0.00000 0.00000 0.00000
MgM3 0.00718 0.00610 0.00621 0.00000 -0.00084 0.00000
WatM3 0.00718 0.00610 0.00621 0.00000 -0.00084 0.00000
Si 0.00411 0.00377 0.00406 0.00000 0.00000 0.00002
O1 0.00520 0.00650 0.00544 0.00000 0.00000 0.00000
O2 0.00350 0.00370 0.00471 0.00000 0.00000 0.00000
O3 0.00480 0.00490 0.00538 0.00000 0.00000 0.00000
O4 0.00510 0.00520 0.00491 -0.00016 0.00089 0.00020

loop_
_atom_site_label
_atom_site_fract_x
_atom_site_fract_y
_atom_site_fract_z
_atom_site_occupancy
_atom_site_U_iso_or_equiv
_atom_site_type_symbol
_atom_site_attached_hydrogens
MgM1 0.00000 0.00000 0.00000 1.00000 0.00750 Mg 0
MgM2 0.00000 0.25000 0.97005 1.00000 0.00640 Mg 0
MgM3 0.25000 0.12634 0.25000 0.96140 0.00540 Mg 0
WatM3 0.25000 0.12634 0.25000 0.02960 0.00540 O 2
Si 0.00000 0.12012 0.61649 1.00000 0.00430 Si 0
O1 0.00000 0.25000 0.21929 1.00000 0.00470 O 0
O2 0.00000 0.25000 0.71641 1.00000 0.00700 O 0
O3 0.00000 0.98937 0.25617 1.00000 0.00650 O 0
O4 0.26184 0.12297 0.99324 1.00000 0.00440 O 0

loop_
_cod_changelog_entry_id
_cod_changelog_entry_author
_cod_changelog_entry_date
_cod_changelog_entry_text
1
;cod-tools version 3.8.0
Id: cif_guess_AMCSD_atom_types 9581 2023-05-17 12:35:41Z saulius
;
2023-05-23T09:20:15+03:00
;Derived atom types and hydrogen counts
from atom names that follow the AMCSD naming convention
(Wat == water, O-H == hydroxyl).
;

loop_
_cod_related_entry_id
_cod_related_entry_database
_cod_related_entry_code
1 AMCSD 0004545

_cell_formula_units_Z 8
